data_7016609
loop_
_publ_author_name
'Siewert, Inke'
'Fitzpatrick, Philip'
'Broomsgrove, Alexander E. J.'
'Kelly, Michael'
'Vidovic, Dragoslav'
'Aldridge, Simon'

_publ_section_title
;
 Probing the influence of steric bulk on anion binding by
 triarylboranes: comparative studies of FcB(o-Tol)(2), FcB(o-Xyl)(2)
 and FcBMes(2).
;
_journal_issue 40
_journal_name_full 'Dalton transactions (Cambridge, England : 2003)'
_journal_page_first 10345
_journal_page_last 10350
_journal_paper_doi 10.1039/c1dt10185d
_journal_volume 40
_journal_year 2011
_chemical_absolute_configuration ad
_chemical_formula_moiety 'C36 H47 B F Fe K O6, C H Cl3'
_chemical_formula_sum 'C37 H48 B Cl3 F Fe K O6'
_chemical_formula_weight 819.90
_space_group_IT_number 4
_symmetry_cell_setting monoclinic
_symmetry_space_group_name_Hall 'P 2yb'
_symmetry_space_group_name_H-M 'P 1 21 1'
_atom_sites_solution_hydrogens geom
_atom_sites_solution_primary direct
_audit_creation_date 10-05-21
_audit_creation_method CRYSTALS_ver_14.03
_cell_angle_alpha 90
_cell_angle_beta 101.3943(5)
_cell_angle_gamma 90
_cell_formula_units_Z 2
_cell_length_a 8.55170(10)
_cell_length_b 22.6990(3)
_cell_length_c 10.3460(2)
_cell_measurement_reflns_used 7329
_cell_measurement_temperature 150
_cell_measurement_theta_max 27
_cell_measurement_theta_min 5
_cell_volume 1968.73(5)
_computing_cell_refinement 'DENZO/SCALEPACK (Otwinowski & Minor, 1997)'
_computing_data_collection 'COLLECT (Nonius, 2001).'
_computing_data_reduction 'DENZO/SCALEPACK (Otwinowski & Minor, 1997)'
_computing_molecular_graphics 'CAMERON (Watkin et al., 1996)'
_computing_publication_material 'CRYSTALS (Betteridge et al., 2003)'
_computing_structure_refinement 'CRYSTALS (Betteridge et al., 2003)'
_computing_structure_solution 'SIR92 (Altomare et al., 1994)'
_diffrn_ambient_temperature 150
_diffrn_measured_fraction_theta_full 0.991
_diffrn_measured_fraction_theta_max 0.989
_diffrn_measurement_device Area
_diffrn_measurement_device_type 'Nonius KappaCCD'
_diffrn_measurement_method \w
_diffrn_radiation_monochromator graphite
_diffrn_radiation_type 'Mo K\a'
_diffrn_radiation_wavelength 0.71073
_diffrn_reflns_av_R_equivalents 0.050
_diffrn_reflns_limit_h_max 11
_diffrn_reflns_limit_h_min -11
_diffrn_reflns_limit_k_max 29
_diffrn_reflns_limit_k_min -29
_diffrn_reflns_limit_l_max 13
_diffrn_reflns_limit_l_min -13
_diffrn_reflns_number 27162
_diffrn_reflns_theta_full 26.853
_diffrn_reflns_theta_max 27.401
_diffrn_reflns_theta_min 5.107
_diffrn_standards_number 0
_exptl_absorpt_coefficient_mu 0.740
_exptl_absorpt_correction_T_max 0.78
_exptl_absorpt_correction_T_min 0.69
_exptl_absorpt_correction_type multi-scan
_exptl_absorpt_process_details 'DENZO/SCALEPACK (Otwinowski & Minor, 1997)'
_exptl_crystal_colour orange
_exptl_crystal_density_diffrn 1.383
_exptl_crystal_density_method 'not measured'
_exptl_crystal_description block
_exptl_crystal_F_000 856
_exptl_crystal_size_max 0.500
_exptl_crystal_size_mid 0.430
_exptl_crystal_size_min 0.330
_refine_diff_density_max 0.65
_refine_diff_density_min -0.65
_refine_ls_abs_structure_details 'Flack (1983), 0 Friedel-pairs'
_refine_ls_abs_structure_Flack -0.013(12)
_refine_ls_extinction_method None
_refine_ls_goodness_of_fit_ref 0.9872
_refine_ls_hydrogen_treatment none
_refine_ls_matrix_type full
_refine_ls_number_parameters 452
_refine_ls_number_reflns 8428
_refine_ls_number_restraints 1
_refine_ls_R_factor_all 0.0492
_refine_ls_R_factor_gt 0.0361
_refine_ls_shift/su_max 0.0005197
_refine_ls_shift/su_mean 1.0256064
_refine_ls_structure_factor_coef Fsqd
_refine_ls_weighting_details
;
Method= Modified Sheldrick
w=1/[\s^2^(F^2^) + ( 0.03P)^2^ + 0.78P]
,where P=(max(Fo^2^,0) + 2Fc^2^)/3
;
_refine_ls_weighting_scheme calc
_refine_ls_wR_factor_all 0.0780
_refine_ls_wR_factor_gt 0.0719
_refine_ls_wR_factor_ref 0.0780
_reflns_limit_h_max 10
_reflns_limit_h_min -11
_reflns_limit_k_max 29
_reflns_limit_k_min -29
_reflns_limit_l_max 13
_reflns_limit_l_min 0
_reflns_number_gt 7093
_reflns_number_total 8428
_reflns_threshold_expression I>2.0\s(I)
_oxford_diffrn_Wilson_B_factor 2.65
_oxford_diffrn_Wilson_scale 6.25
_oxford_refine_ls_r_factor_ref 0.0492
_oxford_refine_ls_scale 0.4268(3)
_oxford_reflns_number_all 8428
_oxford_reflns_threshold_expression_ref I>-3.0\s(I)
_oxford_structure_analysis_title 047pfdv10
_cod_data_source_file c1dt10185d.txt
_cod_data_source_block 047pfdv10
_cod_depositor_comments
;
The following automatic conversions were performed:

'_symmetry_cell_setting' value 'Monoclinic' changed to 'monoclinic'
according to /home/saulius/struct/CIF-dictionaries/cif_core.dic
dictionary named 'cif_core.dic' version 2.4.1 from 2010-06-29.

Automatic conversion script
Id: cif_fix_values 1715 2011-07-08 13:25:40Z adriana 
;
_cod_original_sg_symbol_H-M 'P 1 21 1 '
_cod_original_formula_sum 'C37 H48 B1 Cl3 F1 Fe1 K1 O6'
_cod_database_code 7016609

loop_
_symmetry_equiv_pos_as_xyz
x,y,z
-x,y+1/2,-z

loop_
_atom_site_label
_atom_site_type_symbol
_atom_site_fract_x
_atom_site_fract_y
_atom_site_fract_z
_atom_site_U_iso_or_equiv
_atom_site_occupancy
_atom_site_adp_type
_atom_site_refinement_flags_posn
Fe1 Fe 0.57472(4) 0.82330(3) 0.71530(3) 0.0272 1.0000 Uani .
C2 C 0.4980(3) 0.75181(11) 0.5920(2) 0.0268 1.0000 Uani .
C3 C 0.3997(3) 0.80251(11) 0.5570(3) 0.0318 1.0000 Uani .
C4 C 0.3330(3) 0.82098(15) 0.6660(3) 0.0395 1.0000 Uani .
C5 C 0.3895(4) 0.78188(12) 0.7727(3) 0.0412 1.0000 Uani .
C6 C 0.4905(4) 0.73964(12) 0.7257(3) 0.0342 1.0000 Uani .
B7 B 0.5953(3) 0.71268(12) 0.5031(3) 0.0240 1.0000 Uani .
F8 F 0.72576(17) 0.68373(7) 0.59700(14) 0.0299 1.0000 Uani .
C9 C 0.6763(3) 0.75378(11) 0.4022(2) 0.0260 1.0000 Uani .
C10 C 0.5938(3) 0.78057(11) 0.2871(2) 0.0308 1.0000 Uani .
C11 C 0.6762(4) 0.81751(13) 0.2138(3) 0.0432 1.0000 Uani .
C12 C 0.8367(4) 0.82806(14) 0.2508(3) 0.0480 1.0000 Uani .
C13 C 0.9209(4) 0.80109(13) 0.3623(3) 0.0456 1.0000 Uani .
C14 C 0.8405(3) 0.76435(12) 0.4354(3) 0.0355 1.0000 Uani .
C15 C 0.4179(4) 0.77117(14) 0.2317(3) 0.0437 1.0000 Uani .
C16 C 0.4832(3) 0.65908(10) 0.4286(2) 0.0268 1.0000 Uani .
C17 C 0.5478(3) 0.61184(11) 0.3677(2) 0.0294 1.0000 Uani .
C18 C 0.7241(3) 0.60739(12) 0.3666(3) 0.0361 1.0000 Uani .
C19 C 0.4485(4) 0.56722(12) 0.3053(3) 0.0389 1.0000 Uani .
C20 C 0.2853(4) 0.56833(13) 0.2995(3) 0.0447 1.0000 Uani .
C21 C 0.2203(4) 0.61385(13) 0.3573(3) 0.0405 1.0000 Uani .
C22 C 0.3181(3) 0.65806(12) 0.4214(3) 0.0329 1.0000 Uani .
C23 C 0.7474(3) 0.87359(13) 0.6587(3) 0.0395 1.0000 Uani .
C24 C 0.8176(3) 0.82817(14) 0.7435(3) 0.0381 1.0000 Uani .
C25 C 0.7660(3) 0.83449(13) 0.8648(3) 0.0410 1.0000 Uani .
C26 C 0.6641(4) 0.88464(14) 0.8537(3) 0.0451 1.0000 Uani .
C27 C 0.6530(4) 0.90830(12) 0.7248(3) 0.0425 1.0000 Uani .
K28 K 0.73856(6) 0.59398(4) 0.76211(5) 0.0295 1.0000 Uani .
Cl29 Cl 0.99006(10) 0.49570(5) -0.02299(9) 0.0659 1.0000 Uani .
C30 C 0.9436(4) 0.44110(14) 0.0826(3) 0.0420 1.0000 Uani .
Cl31 Cl 0.83213(12) 0.38441(5) -0.00727(12) 0.0795 1.0000 Uani .
Cl32 Cl 0.83952(15) 0.47171(6) 0.19468(11) 0.0842 1.0000 Uani .
O33 O 0.9347(2) 0.53047(8) 0.62394(19) 0.0353 1.0000 Uani .
C34 C 1.0976(3) 0.54651(14) 0.6421(3) 0.0431 1.0000 Uani .
C35 C 1.1134(3) 0.61091(13) 0.6703(3) 0.0414 1.0000 Uani .
O36 O 1.0708(2) 0.62206(8) 0.79440(18) 0.0352 1.0000 Uani .
C37 C 1.0809(3) 0.68325(13) 0.8260(3) 0.0432 1.0000 Uani .
C38 C 1.0453(4) 0.69150(14) 0.9598(3) 0.0449 1.0000 Uani .
O39 O 0.8813(2) 0.67941(9) 0.95304(18) 0.0365 1.0000 Uani .
C40 C 0.8382(3) 0.67908(14) 1.0795(3) 0.0406 1.0000 Uani .
C41 C 0.6609(4) 0.67301(13) 1.0588(3) 0.0390 1.0000 Uani .
O42 O 0.6203(2) 0.61764(9) 0.99524(18) 0.0378 1.0000 Uani .
C43 C 0.4543(3) 0.60565(14) 0.9763(3) 0.0425 1.0000 Uani .
C44 C 0.4301(4) 0.54209(15) 0.9459(3) 0.0476 1.0000 Uani .
O45 O 0.4697(2) 0.52974(9) 0.8206(2) 0.0386 1.0000 Uani .
C46 C 0.4586(3) 0.46877(13) 0.7896(3) 0.0484 1.0000 Uani .
C47 C 0.5056(4) 0.45920(13) 0.6610(3) 0.0492 1.0000 Uani .
O48 O 0.6702(2) 0.47323(9) 0.6748(2) 0.0414 1.0000 Uani .
C49 C 0.7329(4) 0.45999(14) 0.5616(3) 0.0499 1.0000 Uani .
C50 C 0.9082(4) 0.46991(13) 0.5929(3) 0.0481 1.0000 Uani .
H31 H 0.3795 0.8229 0.4736 0.0371 1.0000 Uiso R
H41 H 0.2556 0.8531 0.6602 0.0478 1.0000 Uiso R
H51 H 0.3495 0.7839 0.8564 0.0493 1.0000 Uiso R
H61 H 0.5638 0.7120 0.7921 0.0417 1.0000 Uiso R
H111 H 0.6212 0.8374 0.1391 0.0516 1.0000 Uiso R
H121 H 0.8910 0.8521 0.2017 0.0606 1.0000 Uiso R
H131 H 1.0300 0.8064 0.3900 0.0559 1.0000 Uiso R
H141 H 0.9119 0.7471 0.5128 0.0447 1.0000 Uiso R
H151 H 0.3949 0.7890 0.1455 0.0671 1.0000 Uiso R
H153 H 0.3959 0.7288 0.2282 0.0648 1.0000 Uiso R
H152 H 0.3600 0.7913 0.2882 0.0669 1.0000 Uiso R
H181 H 0.7550 0.5683 0.3399 0.0533 1.0000 Uiso R
H183 H 0.7517 0.6351 0.3071 0.0506 1.0000 Uiso R
H182 H 0.7816 0.6195 0.4490 0.0509 1.0000 Uiso R
H191 H 0.4819 0.5341 0.2614 0.0501 1.0000 Uiso R
H201 H 0.2234 0.5363 0.2559 0.0542 1.0000 Uiso R
H211 H 0.1096 0.6170 0.3521 0.0482 1.0000 Uiso R
H221 H 0.2774 0.6880 0.4695 0.0431 1.0000 Uiso R
H231 H 0.7473 0.8773 0.5607 0.0494 1.0000 Uiso R
H241 H 0.8748 0.7967 0.7192 0.0441 1.0000 Uiso R
H251 H 0.7894 0.8075 0.9433 0.0478 1.0000 Uiso R
H261 H 0.5997 0.8998 0.9178 0.0527 1.0000 Uiso R
H271 H 0.5864 0.9426 0.6905 0.0455 1.0000 Uiso R
H301 H 1.0417 0.4229 0.1370 0.0453 1.0000 Uiso R
H342 H 1.1294 0.5402 0.5625 0.0544 1.0000 Uiso R
H341 H 1.1606 0.5218 0.7077 0.0569 1.0000 Uiso R
H351 H 1.2182 0.6252 0.6732 0.0485 1.0000 Uiso R
H352 H 1.0318 0.6303 0.6005 0.0453 1.0000 Uiso R
H372 H 1.2005 0.6922 0.8343 0.0524 1.0000 Uiso R
H371 H 1.0027 0.7053 0.7520 0.0545 1.0000 Uiso R
H382 H 1.1166 0.6618 1.0165 0.0555 1.0000 Uiso R
H381 H 1.0701 0.7306 0.9943 0.0541 1.0000 Uiso R
H401 H 0.8889 0.6466 1.1326 0.0486 1.0000 Uiso R
H402 H 0.8767 0.7158 1.1276 0.0530 1.0000 Uiso R
H412 H 0.6301 0.6779 1.1436 0.0510 1.0000 Uiso R
H411 H 0.6161 0.7042 0.9956 0.0458 1.0000 Uiso R
H432 H 0.4135 0.6140 1.0549 0.0474 1.0000 Uiso R
H431 H 0.3962 0.6293 0.9115 0.0436 1.0000 Uiso R
H441 H 0.3278 0.5308 0.9501 0.0547 1.0000 Uiso R
H442 H 0.5030 0.5203 1.0132 0.0522 1.0000 Uiso R
H462 H 0.3405 0.4598 0.7751 0.0598 1.0000 Uiso R
H461 H 0.5208 0.4444 0.8572 0.0593 1.0000 Uiso R
H472 H 0.4913 0.4173 0.6336 0.0593 1.0000 Uiso R
H471 H 0.4352 0.4817 0.5883 0.0624 1.0000 Uiso R
H491 H 0.7135 0.4194 0.5428 0.0575 1.0000 Uiso R
H492 H 0.6801 0.4819 0.4833 0.0589 1.0000 Uiso R
H502 H 0.9630 0.4603 0.5195 0.0565 1.0000 Uiso R
H501 H 0.9508 0.4457 0.6684 0.0609 1.0000 Uiso R

loop_
_atom_site_aniso_label
_atom_site_aniso_U_11
_atom_site_aniso_U_22
_atom_site_aniso_U_33
_atom_site_aniso_U_23
_atom_site_aniso_U_13
_atom_site_aniso_U_12
Fe1 0.03545(19) 0.01906(16) 0.02746(18) -0.00240(15) 0.00688(14) -0.00328(16)
C2 0.0280(13) 0.0228(12) 0.0297(14) -0.0052(10) 0.0058(10) -0.0074(10)
C3 0.0328(14) 0.0296(13) 0.0315(14) -0.0054(11) 0.0025(11) 0.0002(11)
C4 0.0315(14) 0.0358(14) 0.0524(16) -0.0127(16) 0.0110(12) -0.0026(14)
C5 0.0519(18) 0.0350(15) 0.0443(17) -0.0138(13) 0.0282(15) -0.0151(14)
C6 0.0479(17) 0.0237(13) 0.0336(15) -0.0038(11) 0.0144(13) -0.0113(12)
B7 0.0257(15) 0.0202(13) 0.0249(14) 0.0009(11) 0.0020(11) 0.0027(11)
F8 0.0318(8) 0.0286(8) 0.0269(8) 0.0037(6) 0.0000(6) 0.0029(6)
C9 0.0348(14) 0.0198(12) 0.0237(13) -0.0039(10) 0.0069(11) -0.0007(11)
C10 0.0413(16) 0.0232(12) 0.0296(14) -0.0004(10) 0.0111(12) 0.0060(11)
C11 0.073(2) 0.0257(14) 0.0356(14) 0.0026(13) 0.0218(14) 0.0026(15)
C12 0.075(2) 0.0325(15) 0.0443(17) -0.0047(15) 0.0303(15) -0.0142(17)
C13 0.0486(18) 0.0456(17) 0.0473(18) -0.0162(14) 0.0210(15) -0.0209(14)
C14 0.0403(16) 0.0351(15) 0.0320(15) -0.0072(12) 0.0089(12) -0.0071(13)
C15 0.0506(18) 0.0486(18) 0.0301(15) 0.0078(13) 0.0037(13) 0.0118(15)
C16 0.0359(14) 0.0208(12) 0.0224(12) 0.0031(10) 0.0025(10) -0.0029(11)
C17 0.0447(16) 0.0206(12) 0.0231(13) 0.0018(10) 0.0077(11) 0.0007(11)
C18 0.0493(17) 0.0267(14) 0.0340(15) 0.0000(11) 0.0122(12) 0.0071(12)
C19 0.063(2) 0.0233(13) 0.0289(14) -0.0025(11) 0.0058(13) -0.0043(13)
C20 0.058(2) 0.0362(16) 0.0371(16) -0.0029(13) 0.0036(14) -0.0212(15)
C21 0.0407(16) 0.0399(17) 0.0399(16) 0.0003(13) 0.0055(13) -0.0102(13)
C22 0.0387(16) 0.0294(14) 0.0315(14) -0.0036(11) 0.0090(12) -0.0077(12)
C23 0.0440(17) 0.0364(16) 0.0351(15) 0.0028(12) 0.0007(13) -0.0144(14)
C24 0.0375(14) 0.0295(14) 0.0451(16) -0.0079(14) 0.0025(12) -0.0023(14)
C25 0.0497(17) 0.0339(17) 0.0354(15) -0.0002(12) -0.0015(13) -0.0123(13)
C26 0.0487(18) 0.0427(17) 0.0462(18) -0.0214(15) 0.0147(14) -0.0140(15)
C27 0.0416(17) 0.0188(13) 0.062(2) -0.0023(13) -0.0032(14) -0.0042(12)
K28 0.0287(3) 0.0256(3) 0.0345(3) 0.0005(2) 0.0074(2) 0.0002(2)
Cl29 0.0505(5) 0.0864(7) 0.0593(6) 0.0288(5) 0.0072(4) -0.0054(5)
C30 0.0372(16) 0.0432(17) 0.0440(17) 0.0043(14) 0.0041(13) 0.0074(13)
Cl31 0.0607(6) 0.0539(5) 0.1077(8) -0.0122(5) -0.0226(5) -0.0010(5)
Cl32 0.1080(8) 0.0815(7) 0.0768(7) 0.0085(6) 0.0514(6) 0.0364(6)
O33 0.0331(10) 0.0314(10) 0.0410(11) 0.0021(8) 0.0064(8) 0.0065(8)
C34 0.0371(17) 0.0553(19) 0.0395(17) 0.0045(14) 0.0140(13) 0.0110(14)
C35 0.0291(14) 0.057(2) 0.0398(16) 0.0093(14) 0.0112(12) -0.0033(13)
O36 0.0282(10) 0.0373(10) 0.0407(11) 0.0063(9) 0.0080(8) -0.0022(8)
C37 0.0323(15) 0.0331(15) 0.064(2) 0.0053(15) 0.0094(14) -0.0025(13)
C38 0.0342(16) 0.0333(16) 0.064(2) -0.0110(15) 0.0020(14) -0.0044(13)
O39 0.0312(10) 0.0384(11) 0.0378(11) -0.0045(9) 0.0018(8) -0.0028(8)
C40 0.0475(17) 0.0409(16) 0.0295(15) -0.0079(13) -0.0019(13) 0.0062(14)
C41 0.0504(18) 0.0419(16) 0.0251(14) -0.0025(12) 0.0080(12) 0.0145(14)
O42 0.0302(10) 0.0441(11) 0.0396(11) -0.0048(9) 0.0083(8) 0.0035(8)
C43 0.0294(14) 0.065(2) 0.0352(15) 0.0063(14) 0.0116(12) 0.0059(14)
C44 0.0341(16) 0.069(2) 0.0414(18) 0.0154(15) 0.0118(13) -0.0070(15)
O45 0.0336(10) 0.0354(11) 0.0458(12) 0.0074(9) 0.0059(9) -0.0034(9)
C46 0.0305(16) 0.0376(16) 0.074(2) 0.0178(16) 0.0037(15) -0.0016(13)
C47 0.0377(17) 0.0304(16) 0.072(2) -0.0081(15) -0.0079(15) -0.0023(13)
O48 0.0412(11) 0.0343(11) 0.0457(12) -0.0059(9) 0.0011(9) -0.0025(9)
C49 0.073(2) 0.0376(18) 0.0375(17) -0.0087(14) 0.0069(16) -0.0120(16)
C50 0.070(2) 0.0335(16) 0.0445(18) -0.0060(13) 0.0204(16) 0.0095(15)

loop_
_atom_type_symbol
_atom_type_scat_dispersion_real
_atom_type_scat_dispersion_imag
_atom_type_scat_Cromer_Mann_a1
_atom_type_scat_Cromer_Mann_b1
_atom_type_scat_Cromer_Mann_a2
_atom_type_scat_Cromer_Mann_b2
_atom_type_scat_Cromer_Mann_a3
_atom_type_scat_Cromer_Mann_b3
_atom_type_scat_Cromer_Mann_a4
_atom_type_scat_Cromer_Mann_b4
_atom_type_scat_Cromer_Mann_c
_atom_type_scat_source
C 0.0033 0.0016 2.3100 20.8439 1.0200 10.2075 1.5886 0.5687 0.8650 51.6512 0.2156 'International Tables Vol C 4.2.6.8 and 6.1.1.4'
H 0.0000 0.0000 0.4930 10.5109 0.3229 26.1257 0.1402 3.1424 0.0408 57.7998 0.0030 'International Tables Vol C 4.2.6.8 and 6.1.1.4'
O 0.0106 0.0060 3.0485 13.2771 2.2868 5.7011 1.5463 0.3239 0.8670 32.9089 0.2508 'International Tables Vol C 4.2.6.8 and 6.1.1.4'
B 0.0013 0.0007 2.0545 23.2185 1.3326 1.0210 1.0979 60.3498 0.7068 0.1403 -0.1932 'International Tables Vol C 4.2.6.8 and 6.1.1.4'
F 0.0171 0.0103 3.5392 10.2825 2.6412 4.2944 1.5170 0.2615 1.0243 26.1476 0.2776 'International Tables Vol C 4.2.6.8 and 6.1.1.4'
Fe 0.3463 0.8444 11.7695 4.7611 7.3573 0.3072 3.5222 15.3535 2.3045 76.8805 1.0369 'International Tables Vol C 4.2.6.8 and 6.1.1.4'
K 0.2009 0.2494 8.2186 12.7949 7.4398 0.7748 1.0519 213.1870 0.8659 41.6841 1.4228 'International Tables Vol C 4.2.6.8 and 6.1.1.4'
Cl 0.1484 0.1585 11.4604 0.0104 7.1964 1.1662 6.2556 18.5194 1.6455 47.7784 -9.5574 'International Tables Vol C 4.2.6.8 and 6.1.1.4'

loop_
_geom_angle_atom_site_label_1
_geom_angle_atom_site_label_2
_geom_angle_atom_site_label_3
_geom_angle
_geom_angle_publ_flag
C2 Fe1 C3 40.44(10) yes
C2 Fe1 C4 69.20(11) yes
C3 Fe1 C4 40.92(10) yes
C2 Fe1 C5 69.48(10) yes
C3 Fe1 C5 68.71(11) yes
C4 Fe1 C5 41.08(13) yes
C2 Fe1 C6 40.33(10) yes
C3 Fe1 C6 67.48(11) yes
C4 Fe1 C6 68.68(13) yes
C5 Fe1 C6 41.37(11) yes
C2 Fe1 C23 114.63(11) yes
C3 Fe1 C23 110.84(11) yes
C4 Fe1 C23 134.50(12) yes
C5 Fe1 C23 173.56(13) yes
C6 Fe1 C23 144.87(12) yes
C2 Fe1 C24 108.50(11) yes
C3 Fe1 C24 133.64(11) yes
C4 Fe1 C24 173.60(12) yes
C5 Fe1 C24 144.47(13) yes
C6 Fe1 C24 113.73(12) yes
C2 Fe1 C25 132.10(11) yes
C3 Fe1 C25 172.04(11) yes
C4 Fe1 C25 145.17(12) yes
C5 Fe1 C25 113.11(12) yes
C6 Fe1 C25 108.39(12) yes
C2 Fe1 C26 172.16(12) yes
C3 Fe1 C26 146.70(12) yes
C4 Fe1 C26 114.66(12) yes
C5 Fe1 C26 108.53(12) yes
C6 Fe1 C26 133.40(12) yes
C2 Fe1 C27 145.64(12) yes
C3 Fe1 C27 116.03(11) yes
C4 Fe1 C27 110.20(13) yes
C5 Fe1 C27 133.83(12) yes
C6 Fe1 C27 173.73(13) yes
C23 Fe1 C24 40.36(12) yes
C23 Fe1 C25 68.27(11) yes
C24 Fe1 C25 40.70(11) yes
C23 Fe1 C26 68.09(12) yes
C24 Fe1 C26 68.41(12) yes
C25 Fe1 C26 40.99(13) yes
C23 Fe1 C27 40.12(13) yes
C24 Fe1 C27 68.08(12) yes
C25 Fe1 C27 68.77(12) yes
C26 Fe1 C27 40.90(13) yes
Fe1 C2 C3 68.09(14) yes
Fe1 C2 C6 68.06(14) yes
C3 C2 C6 105.4(2) yes
Fe1 C2 B7 129.62(17) yes
C3 C2 B7 129.8(2) yes
C6 C2 B7 124.8(2) yes
C2 C3 Fe1 71.46(14) yes
C2 C3 C4 110.1(2) yes
Fe1 C3 C4 68.99(15) yes
C2 C3 H31 127.3 no
Fe1 C3 H31 125.4 no
C4 C3 H31 122.6 no
C3 C4 Fe1 70.09(14) yes
C3 C4 C5 107.6(2) yes
Fe1 C4 C5 69.46(16) yes
C3 C4 H41 122.8 no
Fe1 C4 H41 129.7 no
C5 C4 H41 129.3 no
C4 C5 Fe1 69.46(15) yes
C4 C5 C6 106.7(2) yes
Fe1 C5 C6 69.77(15) yes
C4 C5 H51 121.7 no
Fe1 C5 H51 131.0 no
C6 C5 H51 131.2 no
C5 C6 C2 110.2(3) yes
C5 C6 Fe1 68.86(15) yes
C2 C6 Fe1 71.61(14) yes
C5 C6 H61 120.1 no
C2 C6 H61 128.3 no
Fe1 C6 H61 114.9 no
C2 B7 F8 106.01(19) yes
C2 B7 C9 112.05(19) yes
F8 B7 C9 108.04(19) yes
C2 B7 C16 110.8(2) yes
F8 B7 C16 105.87(18) yes
C9 B7 C16 113.6(2) yes
B7 C9 C10 125.5(2) yes
B7 C9 C14 117.9(2) yes
C10 C9 C14 116.6(2) yes
C9 C10 C11 119.7(3) yes
C9 C10 C15 123.9(2) yes
C11 C10 C15 116.4(2) yes
C10 C11 C12 122.2(3) yes
C10 C11 H111 120.5 no
C12 C11 H111 117.2 no
C11 C12 C13 119.1(3) yes
C11 C12 H121 122.0 no
C13 C12 H121 118.9 no
C12 C13 C14 119.2(3) yes
C12 C13 H131 121.9 no
C14 C13 H131 119.0 no
C9 C14 C13 123.2(3) yes
C9 C14 H141 124.1 no
C13 C14 H141 112.6 no
C10 C15 H151 107.3 no
C10 C15 H153 108.7 no
H151 C15 H153 112.0 no
C10 C15 H152 107.3 no
H151 C15 H152 109.3 no
H153 C15 H152 111.9 no
B7 C16 C17 121.9(2) yes
B7 C16 C22 121.7(2) yes
C17 C16 C22 116.4(2) yes
C16 C17 C18 122.2(2) yes
C16 C17 C19 120.1(2) yes
C18 C17 C19 117.6(2) yes
C17 C18 H181 112.8 no
C17 C18 H183 109.8 no
H181 C18 H183 107.7 no
C17 C18 H182 108.5 no
H181 C18 H182 113.5 no
H183 C18 H182 104.1 no
C17 C19 C20 121.5(3) yes
C17 C19 H191 125.6 no
C20 C19 H191 112.9 no
C19 C20 C21 119.2(3) yes
C19 C20 H201 117.7 no
C21 C20 H201 123.0 no
C20 C21 C22 119.8(3) yes
C20 C21 H211 121.6 no
C22 C21 H211 118.5 no
C16 C22 C21 122.9(3) yes
C16 C22 H221 115.6 no
C21 C22 H221 121.3 no
Fe1 C23 C24 69.82(16) yes
Fe1 C23 C27 69.80(16) yes
C24 C23 C27 108.8(3) yes
Fe1 C23 H231 118.3 no
C24 C23 H231 126.7 no
C27 C23 H231 123.7 no
C23 C24 Fe1 69.81(16) yes
C23 C24 C25 108.0(3) yes
Fe1 C24 C25 69.31(16) yes
C23 C24 H241 125.2 no
Fe1 C24 H241 119.7 no
C25 C24 H241 126.2 no
C24 C25 Fe1 69.99(15) yes
C24 C25 C26 107.5(3) yes
Fe1 C25 C26 69.56(16) yes
C24 C25 H251 127.3 no
Fe1 C25 H251 122.7 no
C26 C25 H251 125.0 no
C25 C26 Fe1 69.45(16) yes
C25 C26 C27 107.7(3) yes
Fe1 C26 C27 69.69(16) yes
C25 C26 H261 128.9 no
Fe1 C26 H261 121.4 no
C27 C26 H261 123.1 no
C26 C27 C23 107.9(3) yes
C26 C27 Fe1 69.41(16) yes
C23 C27 Fe1 70.08(16) yes
C26 C27 H271 124.1 no
C23 C27 H271 127.9 no
Fe1 C27 H271 124.6 no
Cl29 C30 Cl31 110.81(17) yes
Cl29 C30 Cl32 110.03(17) yes
Cl31 C30 Cl32 110.48(17) yes
Cl29 C30 H301 112.0 no
Cl31 C30 H301 107.6 no
Cl32 C30 H301 105.8 no
C34 O33 C50 112.8(2) yes
O33 C34 C35 109.1(2) yes
O33 C34 H342 107.2 no
C35 C34 H342 107.1 no
O33 C34 H341 110.1 no
C35 C34 H341 114.7 no
H342 C34 H341 108.4 no
C34 C35 O36 108.7(2) yes
C34 C35 H351 112.9 no
O36 C35 H351 108.7 no
C34 C35 H352 105.4 no
O36 C35 H352 107.8 no
H351 C35 H352 113.1 no
C35 O36 C37 111.4(2) yes
O36 C37 C38 108.8(2) yes
O36 C37 H372 103.1 no
C38 C37 H372 106.3 no
O36 C37 H371 107.3 no
C38 C37 H371 113.9 no
H372 C37 H371 116.8 no
C37 C38 O39 108.2(2) yes
C37 C38 H382 104.2 no
O39 C38 H382 112.0 no
C37 C38 H381 112.9 no
O39 C38 H381 109.9 no
H382 C38 H381 109.6 no
C38 O39 C40 112.8(2) yes
O39 C40 C41 107.9(2) yes
O39 C40 H401 110.8 no
C41 C40 H401 109.8 no
O39 C40 H402 109.5 no
C41 C40 H402 112.1 no
H401 C40 H402 106.8 no
C40 C41 O42 107.1(2) yes
C40 C41 H412 108.0 no
O42 C41 H412 115.6 no
C40 C41 H411 106.2 no
O42 C41 H411 107.3 no
H412 C41 H411 112.2 no
C41 O42 C43 112.2(2) yes
O42 C43 C44 108.0(2) yes
O42 C43 H432 111.4 no
C44 C43 H432 108.2 no
O42 C43 H431 111.7 no
C44 C43 H431 112.2 no
H432 C43 H431 105.4 no
C43 C44 O45 109.6(2) yes
C43 C44 H441 110.8 no
O45 C44 H441 112.6 no
C43 C44 H442 107.5 no
O45 C44 H442 108.4 no
H441 C44 H442 107.8 no
C44 O45 C46 112.3(2) yes
O45 C46 C47 109.2(2) yes
O45 C46 H462 104.4 no
C47 C46 H462 106.2 no
O45 C46 H461 113.1 no
C47 C46 H461 111.0 no
H462 C46 H461 112.5 no
C46 C47 O48 108.5(2) yes
C46 C47 H472 110.9 no
O48 C47 H472 107.9 no
C46 C47 H471 111.7 no
O48 C47 H471 113.3 no
H472 C47 H471 104.5 no
C47 O48 C49 113.5(2) yes
O48 C49 C50 108.6(2) yes
O48 C49 H491 107.3 no
C50 C49 H491 108.6 no
O48 C49 H492 112.8 no
C50 C49 H492 112.5 no
H491 C49 H492 106.9 no
C49 C50 O33 107.7(2) yes
C49 C50 H502 114.1 no
O33 C50 H502 107.9 no
C49 C50 H501 107.0 no
O33 C50 H501 110.5 no
H502 C50 H501 109.5 no

loop_
_geom_bond_atom_site_label_1
_geom_bond_atom_site_label_2
_geom_bond_distance
_geom_bond_publ_flag
Fe1 C2 2.089(2) yes
Fe1 C3 2.044(3) yes
Fe1 C4 2.029(3) yes
Fe1 C5 2.029(3) yes
Fe1 C6 2.042(3) yes
Fe1 C23 2.042(3) yes
Fe1 C24 2.042(3) yes
Fe1 C25 2.033(3) yes
Fe1 C26 2.035(3) yes
Fe1 C27 2.038(3) yes
C2 C3 1.429(4) yes
C2 C6 1.425(4) yes
C2 B7 1.621(4) yes
C3 C4 1.424(4) yes
C3 H31 0.964 no
C4 C5 1.424(4) yes
C4 H41 0.979 no
C5 C6 1.438(4) yes
C5 H51 0.993 no
C6 H61 1.044 no
B7 F8 1.481(3) yes
B7 C9 1.652(4) yes
B7 C16 1.644(4) yes
C9 C10 1.397(3) yes
C9 C14 1.399(4) yes
C10 C11 1.409(4) yes
C10 C15 1.516(4) yes
C11 C12 1.371(4) yes
C11 H111 0.937 no
C12 C13 1.377(5) yes
C12 H121 0.931 no
C13 C14 1.395(4) yes
C13 H131 0.928 no
C14 H141 0.988 no
C15 H151 0.963 no
C15 H153 0.980 no
C15 H152 0.954 no
C16 C17 1.410(3) yes
C16 C22 1.399(4) yes
C17 C18 1.513(4) yes
C17 C19 1.396(4) yes
C18 H181 0.980 no
C18 H183 0.942 no
C18 H182 0.937 no
C19 C20 1.385(4) yes
C19 H191 0.951 no
C20 C21 1.366(4) yes
C20 H201 0.958 no
C21 C22 1.389(4) yes
C21 H211 0.941 no
C22 H221 0.948 no
C23 C24 1.409(4) yes
C23 C27 1.400(4) yes
C23 H231 1.017 no
C24 C25 1.417(4) yes
C24 H241 0.929 no
C25 C26 1.424(4) yes
C25 H251 1.005 no
C26 C27 1.423(4) yes
C26 H261 1.003 no
C27 H271 0.987 no
Cl29 C30 1.749(3) yes
C30 Cl31 1.755(3) yes
C30 Cl32 1.740(3) yes
C30 H301 1.003 no
O33 C34 1.416(3) yes
O33 C50 1.420(3) yes
C34 C35 1.492(4) yes
C34 H342 0.928 no
C34 H341 0.960 no
C35 O36 1.425(3) yes
C35 H351 0.948 no
C35 H352 1.002 no
O36 C37 1.426(3) yes
C37 C38 1.487(4) yes
C37 H372 1.030 no
C37 H371 1.040 no
C38 O39 1.417(3) yes
C38 H382 1.014 no
C38 H381 0.965 no
O39 C40 1.428(3) yes
C40 C41 1.495(4) yes
C40 H401 0.969 no
C40 H402 0.994 no
C41 O42 1.429(3) yes
C41 H412 0.971 no
C41 H411 0.988 no
O42 C43 1.421(3) yes
C43 C44 1.482(5) yes
C43 H432 0.965 no
C43 H431 0.923 no
C44 O45 1.431(4) yes
C44 H441 0.921 no
C44 H442 0.972 no
O45 C46 1.420(4) yes
C46 C47 1.480(5) yes
C46 H462 1.012 no
C46 H461 0.966 no
C47 O48 1.422(4) yes
C47 H472 0.992 no
C47 H471 1.005 no
O48 C49 1.413(4) yes
C49 C50 1.487(5) yes
C49 H491 0.951 no
C49 H492 0.981 no
C50 H502 0.992 no
C50 H501 0.966 no

loop_
_geom_hbond_atom_site_label_D
_geom_hbond_atom_site_label_H
_geom_hbond_atom_site_label_A
_geom_hbond_site_symmetry_A
_geom_hbond_angle_DHA
_geom_hbond_distance_DH
_geom_hbond_distance_HA
_geom_hbond_distance_DA
_geom_hbond_publ_flag
C15 H153 C16 . 123 0.98 2.60 3.238(4) yes
C30 H301 C25 2_746 141 1.00 2.60 3.433(4) yes
